data_1534276
loop_
_publ_author_name
'Block, S.'
'Burley, G.'
'Perloff, A.'
'Mason, R.D.'

_publ_section_title
;
 Refinement of the Crystal Structure of Triclinic Magnesium Pyroborate
;
_journal_name_full 'Journal of Research of the National Bureau of Standards'
_journal_page_first 95
_journal_page_last 100
_journal_volume 62
_journal_year 1959
_chemical_formula_sum 'B2 Mg2 O5'
_chemical_name_systematic 'Mg2 B2 O5'
_space_group_IT_number 2
_symmetry_space_group_name_Hall '-P 1'
_symmetry_space_group_name_H-M 'P -1'
_cell_angle_alpha 90.4
_cell_angle_beta 92.13
_cell_angle_gamma 104.32
_cell_formula_units_Z 2
_cell_length_a 6.187
_cell_length_b 9.219
_cell_length_c 3.119
_cell_volume 172.231
_citation_journal_id_ASTM JRNBAG
_cod_data_source_file Block_JRNBAG_1959_275.cif
_cod_data_source_block B2Mg2O5
_cod_original_cell_volume 172.2307
_cod_database_code 1534276

loop_
_symmetry_equiv_pos_as_xyz
x,y,z
-x,-y,-z

loop_
_atom_site_label
_atom_site_type_symbol
_atom_site_fract_x
_atom_site_fract_y
_atom_site_fract_z
_atom_site_occupancy
_atom_site_U_iso_or_equiv
O1 O-2 0.6972 0.0511 0.2631 1 0.0
Mg2 Mg+2 0.3724 0.1026 0.2345 1 0.0
B2 B+3 0.8814 0.1708 0.3392 1 0.0
B1 B+3 0.6836 0.3538 0.6997 1 0.0
O5 O-2 0.7224 0.5077 0.7709 1 0.0
Mg1 Mg+2 0.2105 0.3562 0.7264 1 0.0
O3 O-2 0.4782 0.2595 0.7376 1 0.0
O4 O-2 0.8633 0.2995 0.5604 1 0.0
O2 O-2 0.0931 0.1784 0.2263 1 0.0
